data_2226208
loop_
_publ_author_name
'Grubba, Rafa\/l'
'Ponikiewski, \/Lukasz'
'Tomorowicz, \/Lukasz'
'Pikies, Jerzy'

_publ_section_title
;
 [<i>N</i>,<i>N</i>'-Bis(2,6-diisopropylphenyl)pentane-2,4-diamine(1--)-2\k^2^<i>N</i>,<i>N</i>']-\m~2~-chlorido-1:2\k^2^<i>Cl</i>:<i>Cl</i>-chlorido-2\k<i>Cl</i>-bis(1,2-dimethoxyethane-1\k^2^<i>O</i>,<i>O</i>')iron(II)lithium
;
_journal_coeditor_code KP2260
_journal_issue 6
_journal_name_full 'Acta Crystallographica Section E'
_journal_page_first m707
_journal_paper_doi 10.1107/S1600536810018222
_journal_volume 66
_journal_year 2010
_chemical_formula_iupac '[Fe Li (C29 H41 N2) Cl2 (C4 H10 O2)2]'
_chemical_formula_moiety 'C37 H61 Cl2 Fe Li N2 O4'
_chemical_formula_sum 'C37 H61 Cl2 Fe Li N2 O4'
_chemical_formula_weight 731.57
_chemical_name_systematic
;
[<i>N</i>,<i>N</i>'-Bis(2,6-diisopropylphenyl)pentane-2,4-diamine(1-)-
2\k^2^<i>N</i>,<i>N</i>']-\m~2~-chlorido-1:2\k^2^<i>Cl</i>:<i>Cl</i>-
chlorido-2\k<i>Cl</i>-bis(1,2-dimethoxyethane-
1\k^2^<i>O</i>,<i>O</i>')iron(II)lithium
;
_space_group_IT_number 14
_symmetry_cell_setting monoclinic
_symmetry_space_group_name_Hall '-P 2ybc'
_symmetry_space_group_name_H-M 'P 1 21/c 1'
_atom_sites_solution_hydrogens geom
_atom_sites_solution_primary direct
_atom_sites_solution_secondary difmap
_audit_creation_method 'WinGX routine CIF_UPDATE'
_cell_angle_alpha 90
_cell_angle_beta 104.962(4)
_cell_angle_gamma 90
_cell_formula_units_Z 4
_cell_length_a 10.1467(5)
_cell_length_b 19.8186(10)
_cell_length_c 20.6289(11)
_cell_measurement_reflns_used 13275
_cell_measurement_temperature 150(2)
_cell_measurement_theta_max 28.772
_cell_measurement_theta_min 2.2844
_cell_volume 4007.7(4)
_computing_cell_refinement 'X-AREA (Stoe & Cie, 1997)'
_computing_data_collection 'X-AREA (Stoe & Cie, 1997)'
_computing_data_reduction 'X-RED (Stoe & Cie, 1997)'
_computing_molecular_graphics 'ORTEP-3 (Farrugia, 1997)'
_computing_publication_material 'WinGX32 (Farrugia, 1999)'
_computing_structure_refinement 'SHELXL97 (Sheldrick, 2008)'
_computing_structure_solution 'SHELXS97 (Sheldrick, 2008)'
_diffrn_ambient_temperature 150(2)
_diffrn_detector_area_resol_mean 8.1883
_diffrn_measured_fraction_theta_full 0.999
_diffrn_measured_fraction_theta_max 0.999
_diffrn_measurement_device_type 'Oxford Diffraction Xcalibur Sapphire2 (large Be window)'
_diffrn_measurement_method '\w scans'
_diffrn_radiation_monochromator graphite
_diffrn_radiation_type MoK\a
_diffrn_radiation_wavelength 0.71073
_diffrn_reflns_av_R_equivalents 0.0415
_diffrn_reflns_limit_h_max 12
_diffrn_reflns_limit_h_min -11
_diffrn_reflns_limit_k_max 21
_diffrn_reflns_limit_k_min -23
_diffrn_reflns_limit_l_max 24
_diffrn_reflns_limit_l_min -24
_diffrn_reflns_number 23717
_diffrn_reflns_theta_full 25
_diffrn_reflns_theta_max 25
_diffrn_reflns_theta_min 2.29
_exptl_absorpt_coefficient_mu 0.547
_exptl_absorpt_correction_T_max 1
_exptl_absorpt_correction_T_min 0.98296
_exptl_absorpt_correction_type multi-scan
_exptl_absorpt_process_details
;
(CrysAlis Pro; Oxford Diffraction, 2009)
;
_exptl_crystal_colour yellow
_exptl_crystal_density_diffrn 1.212
_exptl_crystal_density_method 'not measured'
_exptl_crystal_description block
_exptl_crystal_F_000 1568
_exptl_crystal_size_max 0.27
_exptl_crystal_size_mid 0.24
_exptl_crystal_size_min 0.13
_refine_diff_density_max 1.628
_refine_diff_density_min -0.288
_refine_ls_extinction_method none
_refine_ls_goodness_of_fit_ref 0.894
_refine_ls_hydrogen_treatment constr
_refine_ls_matrix_type full
_refine_ls_number_parameters 438
_refine_ls_number_reflns 7045
_refine_ls_number_restraints 0
_refine_ls_restrained_S_all 0.894
_refine_ls_R_factor_all 0.0761
_refine_ls_R_factor_gt 0.0411
_refine_ls_shift/su_max 0
_refine_ls_shift/su_mean 0
_refine_ls_structure_factor_coef Fsqd
_refine_ls_weighting_details 'calc w=1/[\s^2^(Fo^2^)+(0.0623P)^2^+0.0000P] where P=(Fo^2^+2Fc^2^)/3'
_refine_ls_weighting_scheme calc
_refine_ls_wR_factor_ref 0.1081
_reflns_number_gt 4320
_reflns_number_total 7045
_reflns_threshold_expression >2sigma(I)
_cod_data_source_file kp2260.cif
_cod_data_source_block I
_cod_depositor_comments
;
The following automatic conversions were performed:
'_geom_bond_publ_flag' value 'Y' changed to 'y' according to
'/home/saulius/struct/CIF-dictionaries/cif_core.dic' dictionary named
'cif_core.dic' version 2.4.1 from 2010-06-29 (4 times).

Automatic conversion script
Id: cif_fix_enum 1527 2010-12-29 10:47:43Z saulius 
;
_cod_database_code 2226208
_cod_database_fobs_code 2226208

loop_
_symmetry_equiv_pos_as_xyz
'x, y, z'
'-x, y+1/2, -z+1/2'
'-x, -y, -z'
'x, -y-1/2, z-1/2'

loop_
_atom_site_type_symbol
_atom_site_label
_atom_site_fract_x
_atom_site_fract_y
_atom_site_fract_z
_atom_site_U_iso_or_equiv
_atom_site_adp_type
_atom_site_calc_flag
_atom_site_refinement_flags
_atom_site_occupancy
_atom_site_disorder_assembly
_atom_site_disorder_group
Fe Fe1 0.31716(4) 0.24720(2) 0.352332(17) 0.02132(12) Uani d . 1 . .
Cl Cl1 0.08335(7) 0.25572(4) 0.32310(4) 0.0417(2) Uani d . 1 . .
Cl Cl2 0.37292(6) 0.25434(4) 0.25030(3) 0.03012(17) Uani d . 1 . .
O O1 0.11678(19) 0.15479(10) 0.17693(9) 0.0342(5) Uani d . 1 . .
O O2 -0.07181(18) 0.24976(11) 0.14320(9) 0.0348(5) Uani d . 1 . .
O O3 0.1702(2) 0.26965(10) 0.08043(9) 0.0332(5) Uani d . 1 . .
O O4 0.13980(19) 0.36490(10) 0.16866(9) 0.0305(5) Uani d . 1 . .
N N1 0.4027(2) 0.16872(11) 0.41070(10) 0.0210(5) Uani d . 1 . .
N N2 0.4048(2) 0.31567(11) 0.42353(10) 0.0214(5) Uani d . 1 . .
C C1 0.4141(3) 0.10469(13) 0.37950(12) 0.0210(6) Uani d . 1 . .
C C2 0.5305(3) 0.09225(14) 0.35722(13) 0.0262(7) Uani d . 1 . .
C C3 0.5429(3) 0.02954(15) 0.32907(13) 0.0319(7) Uani d . 1 . .
H H3A 0.6225 0.0199 0.3146 0.038 Uiso calc R 1 . .
C C4 0.4431(3) -0.01886(15) 0.32163(13) 0.0323(7) Uani d . 1 . .
H H4A 0.4545 -0.0616 0.3029 0.039 Uiso calc R 1 . .
C C5 0.3266(3) -0.00494(14) 0.34146(12) 0.0287(7) Uani d . 1 . .
H H5A 0.2571 -0.0382 0.3356 0.034 Uiso calc R 1 . .
C C6 0.3087(3) 0.05698(14) 0.37007(12) 0.0241(6) Uani d . 1 . .
C C7 0.6441(3) 0.14354(15) 0.36438(14) 0.0322(7) Uani d . 1 . .
H H7A 0.6075 0.188 0.3746 0.039 Uiso calc R 1 . .
C C8 0.7677(3) 0.12627(19) 0.42361(15) 0.0479(9) Uani d . 1 . .
H H8A 0.7398 0.1275 0.4657 0.072 Uiso calc R 1 . .
H H8B 0.8404 0.1593 0.4256 0.072 Uiso calc R 1 . .
H H8C 0.8011 0.081 0.4171 0.072 Uiso calc R 1 . .
C C9 0.6902(3) 0.15230(17) 0.30007(15) 0.0401(8) Uani d . 1 . .
H H9A 0.6128 0.1672 0.2638 0.06 Uiso calc R 1 . .
H H9B 0.7245 0.1092 0.2879 0.06 Uiso calc R 1 . .
H H9C 0.7629 0.1862 0.3073 0.06 Uiso calc R 1 . .
C C10 0.1767(3) 0.06997(15) 0.38942(13) 0.0282(7) Uani d . 1 . .
H H10A 0.184 0.1153 0.4115 0.034 Uiso calc R 1 . .
C C11 0.0567(3) 0.07233(17) 0.32694(15) 0.0401(8) Uani d . 1 . .
H H11A 0.0728 0.1076 0.2966 0.06 Uiso calc R 1 . .
H H11B -0.0273 0.0823 0.3401 0.06 Uiso calc R 1 . .
H H11C 0.0478 0.0286 0.3041 0.06 Uiso calc R 1 . .
C C12 0.1497(3) 0.01756(16) 0.43954(15) 0.0419(8) Uani d . 1 . .
H H12A 0.2275 0.0163 0.4792 0.063 Uiso calc R 1 . .
H H12B 0.1373 -0.0271 0.4183 0.063 Uiso calc R 1 . .
H H12C 0.0671 0.03 0.453 0.063 Uiso calc R 1 . .
C C13 0.4199(3) 0.38317(14) 0.40014(12) 0.0219(6) Uani d . 1 . .
C C14 0.3225(3) 0.43371(14) 0.40092(12) 0.0240(6) Uani d . 1 . .
C C15 0.3387(3) 0.49617(14) 0.37277(12) 0.0271(7) Uani d . 1 . .
H H15A 0.2735 0.5307 0.3722 0.033 Uiso calc R 1 . .
C C16 0.4468(3) 0.50898(14) 0.34572(13) 0.0288(7) Uani d . 1 . .
H H16A 0.4558 0.5519 0.3269 0.035 Uiso calc R 1 . .
C C17 0.5417(3) 0.45944(15) 0.34609(13) 0.0301(7) Uani d . 1 . .
H H17A 0.6166 0.4689 0.3278 0.036 Uiso calc R 1 . .
C C18 0.5309(3) 0.39550(14) 0.37261(13) 0.0257(7) Uani d . 1 . .
C C19 0.2041(3) 0.42393(15) 0.43281(13) 0.0309(7) Uani d . 1 . .
H H19A 0.2125 0.378 0.4536 0.037 Uiso calc R 1 . .
C C20 0.2098(3) 0.47611(17) 0.48840(15) 0.0435(8) Uani d . 1 . .
H H20A 0.2999 0.4747 0.5204 0.065 Uiso calc R 1 . .
H H20B 0.1395 0.4657 0.5117 0.065 Uiso calc R 1 . .
H H20C 0.1937 0.5213 0.4686 0.065 Uiso calc R 1 . .
C C21 0.0649(3) 0.42854(16) 0.38159(15) 0.0405(8) Uani d . 1 . .
H H21A 0.0539 0.3903 0.3506 0.061 Uiso calc R 1 . .
H H21B 0.0594 0.4708 0.3563 0.061 Uiso calc R 1 . .
H H21C -0.0076 0.4275 0.4051 0.061 Uiso calc R 1 . .
C C22 0.6375(3) 0.34182(15) 0.37306(14) 0.0311(7) Uani d . 1 . .
H H22A 0.5903 0.2972 0.3694 0.037 Uiso calc R 1 . .
C C23 0.7495(3) 0.34164(19) 0.43980(16) 0.0496(9) Uani d . 1 . .
H H23A 0.7085 0.3318 0.4769 0.074 Uiso calc R 1 . .
H H23B 0.7937 0.386 0.4468 0.074 Uiso calc R 1 . .
H H23C 0.8176 0.307 0.4381 0.074 Uiso calc R 1 . .
C C24 0.7036(3) 0.34645(17) 0.31492(15) 0.0409(8) Uani d . 1 . .
H H24A 0.6332 0.3427 0.2724 0.061 Uiso calc R 1 . .
H H24B 0.7697 0.3097 0.3182 0.061 Uiso calc R 1 . .
H H24C 0.7504 0.3899 0.3166 0.061 Uiso calc R 1 . .
C C25 0.4912(3) 0.11037(15) 0.51887(13) 0.0319(7) Uani d . 1 . .
H H25A 0.5607 0.0865 0.5023 0.048 Uiso calc R 1 . .
H H25B 0.4121 0.0809 0.5152 0.048 Uiso calc R 1 . .
H H25C 0.5292 0.1229 0.566 0.048 Uiso calc R 1 . .
C C26 0.4476(3) 0.17321(14) 0.47756(12) 0.0231(6) Uani d . 1 . .
C C27 0.4599(3) 0.23406(13) 0.51291(13) 0.0251(7) Uani d . 1 . .
H H27A 0.4778 0.23 0.5603 0.03 Uiso calc R 1 . .
C C28 0.4495(3) 0.30037(14) 0.48817(13) 0.0247(6) Uani d . 1 . .
C C29 0.4927(3) 0.35557(15) 0.54001(13) 0.0349(8) Uani d . 1 . .
H H29A 0.5307 0.3935 0.5203 0.052 Uiso calc R 1 . .
H H29B 0.562 0.338 0.5786 0.052 Uiso calc R 1 . .
H H29C 0.4133 0.371 0.5548 0.052 Uiso calc R 1 . .
C C30 0.2147(3) 0.10323(17) 0.17719(16) 0.0470(9) Uani d . 1 . .
H H30A 0.2012 0.0661 0.2062 0.07 Uiso calc R 1 . .
H H30B 0.3068 0.1217 0.1941 0.07 Uiso calc R 1 . .
H H30C 0.2035 0.0864 0.1314 0.07 Uiso calc R 1 . .
C C31 -0.0196(3) 0.13365(17) 0.14901(16) 0.0451(9) Uani d . 1 . .
H H31A -0.0364 0.0899 0.1686 0.054 Uiso calc R 1 . .
H H31B -0.037 0.1282 0.0998 0.054 Uiso calc R 1 . .
C C32 -0.1108(3) 0.18644(18) 0.16482(16) 0.0434(9) Uani d . 1 . .
H H32A -0.207 0.1764 0.1414 0.052 Uiso calc R 1 . .
H H32B -0.1024 0.1875 0.2137 0.052 Uiso calc R 1 . .
C C33 -0.1580(3) 0.3032(2) 0.15367(19) 0.0601(11) Uani d . 1 . .
H H33A -0.2521 0.294 0.1283 0.09 Uiso calc R 1 . .
H H33B -0.1273 0.3458 0.1384 0.09 Uiso calc R 1 . .
H H33C -0.1538 0.3064 0.2016 0.09 Uiso calc R 1 . .
C C34 0.1146(4) 0.22442(18) 0.02709(14) 0.0482(9) Uani d . 1 . .
H H34A 0.1458 0.2371 -0.0124 0.072 Uiso calc R 1 . .
H H34B 0.0147 0.2265 0.0161 0.072 Uiso calc R 1 . .
H H34C 0.1447 0.1784 0.0407 0.072 Uiso calc R 1 . .
C C35 0.1480(3) 0.33721(17) 0.05910(13) 0.0404(8) Uani d . 1 . .
H H35A 0.0491 0.3461 0.0418 0.049 Uiso calc R 1 . .
H H35B 0.193 0.3465 0.0228 0.049 Uiso calc R 1 . .
C C36 0.2071(3) 0.38119(16) 0.11862(14) 0.0392(8) Uani d . 1 . .
H H36A 0.3063 0.3729 0.1354 0.047 Uiso calc R 1 . .
H H36B 0.193 0.4294 0.1061 0.047 Uiso calc R 1 . .
C C37 0.1880(3) 0.40560(16) 0.22734(13) 0.0398(8) Uani d . 1 . .
H H37A 0.1656 0.453 0.2162 0.06 Uiso calc R 1 . .
H H37B 0.2871 0.4006 0.2439 0.06 Uiso calc R 1 . .
H H37C 0.1443 0.391 0.2622 0.06 Uiso calc R 1 . .
Li Li1 0.1402(4) 0.2579(2) 0.1758(2) 0.0293(11) Uani d . 1 . .

loop_
_atom_site_aniso_label
_atom_site_aniso_U_11
_atom_site_aniso_U_22
_atom_site_aniso_U_33
_atom_site_aniso_U_12
_atom_site_aniso_U_13
_atom_site_aniso_U_23
Fe1 0.0233(2) 0.0180(2) 0.01979(19) 0.00204(18) 0.00035(15) -0.00038(17)
Cl1 0.0236(3) 0.0342(5) 0.0597(5) 0.0032(3) -0.0029(3) -0.0087(4)
Cl2 0.0277(3) 0.0388(4) 0.0222(3) 0.0011(3) 0.0036(3) 0.0002(3)
O1 0.0339(12) 0.0252(12) 0.0404(11) -0.0029(9) 0.0037(9) -0.0042(9)
O2 0.0246(10) 0.0364(13) 0.0423(11) -0.0010(10) 0.0063(9) 0.0057(10)
O3 0.0381(12) 0.0342(13) 0.0264(10) -0.0035(9) 0.0066(9) -0.0030(9)
O4 0.0361(12) 0.0285(12) 0.0263(10) -0.0036(9) 0.0068(9) 0.0003(9)
N1 0.0207(12) 0.0199(13) 0.0226(11) 0.0009(10) 0.0061(10) 0.0016(10)
N2 0.0215(12) 0.0190(13) 0.0223(12) 0.0006(10) 0.0030(10) 0.0005(9)
C1 0.0267(15) 0.0162(15) 0.0198(13) 0.0059(12) 0.0057(12) 0.0044(11)
C2 0.0264(15) 0.0233(17) 0.0298(15) 0.0071(12) 0.0093(13) 0.0056(12)
C3 0.0350(17) 0.0284(18) 0.0384(16) 0.0116(14) 0.0203(14) 0.0045(14)
C4 0.0454(18) 0.0209(17) 0.0331(16) 0.0073(14) 0.0146(14) -0.0019(13)
C5 0.0370(17) 0.0200(16) 0.0290(15) 0.0003(13) 0.0087(14) 0.0015(12)
C6 0.0284(15) 0.0197(16) 0.0249(14) 0.0046(12) 0.0086(12) 0.0048(11)
C7 0.0265(16) 0.0265(18) 0.0480(18) 0.0058(13) 0.0175(14) 0.0002(14)
C8 0.0365(19) 0.063(3) 0.0453(19) -0.0069(17) 0.0127(16) -0.0029(17)
C9 0.0356(18) 0.035(2) 0.0545(19) 0.0038(15) 0.0204(16) 0.0110(16)
C10 0.0305(16) 0.0188(16) 0.0383(16) -0.0012(12) 0.0143(14) -0.0015(12)
C11 0.0309(17) 0.039(2) 0.0504(19) 0.0037(15) 0.0106(15) -0.0020(16)
C12 0.0468(19) 0.035(2) 0.053(2) -0.0013(16) 0.0291(17) 0.0045(15)
C13 0.0240(15) 0.0196(16) 0.0180(13) -0.0034(12) -0.0021(12) -0.0032(11)
C14 0.0265(15) 0.0195(16) 0.0235(14) -0.0029(12) 0.0018(12) -0.0040(11)
C15 0.0297(16) 0.0188(16) 0.0286(15) 0.0026(12) 0.0000(13) -0.0024(12)
C16 0.0375(17) 0.0163(16) 0.0309(15) -0.0054(13) 0.0060(14) -0.0021(12)
C17 0.0300(16) 0.0264(18) 0.0337(16) -0.0085(13) 0.0079(13) -0.0045(13)
C18 0.0233(15) 0.0218(16) 0.0275(14) -0.0034(12) -0.0017(12) -0.0044(12)
C19 0.0394(17) 0.0197(17) 0.0371(16) 0.0074(13) 0.0161(14) 0.0057(13)
C20 0.057(2) 0.038(2) 0.0402(18) 0.0106(17) 0.0197(16) 0.0022(15)
C21 0.0349(18) 0.030(2) 0.060(2) 0.0003(15) 0.0194(16) -0.0050(16)
C22 0.0225(15) 0.0242(17) 0.0440(17) 0.0002(13) 0.0036(14) -0.0008(14)
C23 0.0268(17) 0.060(3) 0.055(2) 0.0082(16) -0.0013(16) 0.0030(18)
C24 0.0328(18) 0.037(2) 0.0567(19) 0.0038(15) 0.0182(16) -0.0017(16)
C25 0.0375(17) 0.0300(18) 0.0276(15) 0.0082(14) 0.0073(13) 0.0085(13)
C26 0.0216(15) 0.0248(16) 0.0229(14) 0.0037(12) 0.0059(12) 0.0050(12)
C27 0.0302(15) 0.0270(18) 0.0173(13) 0.0053(12) 0.0048(11) 0.0022(11)
C28 0.0202(15) 0.0265(17) 0.0251(14) 0.0036(12) 0.0014(12) -0.0028(12)
C29 0.0442(19) 0.0298(19) 0.0243(15) 0.0045(14) -0.0026(14) -0.0046(13)
C30 0.061(2) 0.033(2) 0.0482(19) 0.0127(17) 0.0172(17) -0.0055(16)
C31 0.045(2) 0.037(2) 0.0465(19) -0.0140(16) -0.0005(16) -0.0045(16)
C32 0.0274(17) 0.049(2) 0.0492(19) -0.0150(16) 0.0012(15) 0.0062(17)
C33 0.037(2) 0.057(3) 0.087(3) 0.0160(19) 0.016(2) 0.009(2)
C34 0.062(2) 0.049(2) 0.0341(18) -0.0061(18) 0.0130(17) -0.0162(16)
C35 0.050(2) 0.043(2) 0.0288(16) -0.0042(16) 0.0110(15) 0.0047(15)
C36 0.052(2) 0.033(2) 0.0356(17) -0.0105(16) 0.0160(15) 0.0028(14)
C37 0.058(2) 0.0288(19) 0.0306(16) -0.0031(16) 0.0079(15) -0.0096(14)
Li1 0.027(2) 0.023(3) 0.035(2) -0.004(2) 0.004(2) -0.004(2)

loop_
_atom_type_symbol
_atom_type_description
_atom_type_scat_dispersion_real
_atom_type_scat_dispersion_imag
_atom_type_scat_source
C C 0.0033 0.0016 'International Tables Vol C Tables 4.2.6.8 and 6.1.1.4'
H H 0 0 'International Tables Vol C Tables 4.2.6.8 and 6.1.1.4'
Cl Cl 0.1484 0.1585 'International Tables Vol C Tables 4.2.6.8 and 6.1.1.4'
Fe Fe 0.3463 0.8444 'International Tables Vol C Tables 4.2.6.8 and 6.1.1.4'
Li Li -0.0003 0.0001 'International Tables Vol C Tables 4.2.6.8 and 6.1.1.4'
N N 0.0061 0.0033 'International Tables Vol C Tables 4.2.6.8 and 6.1.1.4'
O O 0.0106 0.006 'International Tables Vol C Tables 4.2.6.8 and 6.1.1.4'

loop_
_geom_angle_atom_site_label_1
_geom_angle_atom_site_label_2
_geom_angle_atom_site_label_3
_geom_angle_site_symmetry_1
_geom_angle_site_symmetry_3
_geom_angle
_geom_angle_publ_flag
N1 Fe1 N2 . . 92.46(9) ?
N1 Fe1 Cl1 . . 117.92(6) ?
N2 Fe1 Cl1 . . 111.77(6) ?
N1 Fe1 Cl2 . . 114.82(6) ?
N2 Fe1 Cl2 . . 116.86(6) ?
Cl1 Fe1 Cl2 . . 103.56(3) ?
Fe1 Cl2 Li1 . . 98.54(11) ?
C31 O1 C30 . . 113.3(2) ?
C31 O1 Li1 . . 113.1(2) ?
C30 O1 Li1 . . 129.1(2) ?
C32 O2 C33 . . 112.1(3) ?
C32 O2 Li1 . . 108.3(2) ?
C33 O2 Li1 . . 121.0(2) ?
C35 O3 C34 . . 111.0(2) ?
C35 O3 Li1 . . 110.6(2) ?
C34 O3 Li1 . . 122.5(2) ?
C36 O4 C37 . . 111.4(2) ?
C36 O4 Li1 . . 106.6(2) ?
C37 O4 Li1 . . 120.6(2) ?
C26 N1 C1 . . 118.2(2) ?
C26 N1 Fe1 . . 122.84(18) ?
C1 N1 Fe1 . . 118.91(15) ?
C28 N2 C13 . . 120.6(2) ?
C28 N2 Fe1 . . 123.12(19) ?
C13 N2 Fe1 . . 116.26(15) ?
C2 C1 C6 . . 121.0(2) ?
C2 C1 N1 . . 118.4(2) ?
C6 C1 N1 . . 120.6(2) ?
C3 C2 C1 . . 118.1(3) ?
C3 C2 C7 . . 119.4(3) ?
C1 C2 C7 . . 122.4(3) ?
C4 C3 C2 . . 121.8(3) ?
C4 C3 H3A . . 119.1 ?
C2 C3 H3A . . 119.1 ?
C5 C4 C3 . . 119.5(3) ?
C5 C4 H4A . . 120.3 ?
C3 C4 H4A . . 120.3 ?
C4 C5 C6 . . 121.3(3) ?
C4 C5 H5A . . 119.4 ?
C6 C5 H5A . . 119.4 ?
C5 C6 C1 . . 118.3(2) ?
C5 C6 C10 . . 118.8(3) ?
C1 C6 C10 . . 122.9(2) ?
C2 C7 C9 . . 112.8(2) ?
C2 C7 C8 . . 111.7(2) ?
C9 C7 C8 . . 110.1(2) ?
C2 C7 H7A . . 107.3 ?
C9 C7 H7A . . 107.3 ?
C8 C7 H7A . . 107.3 ?
C7 C8 H8A . . 109.5 ?
C7 C8 H8B . . 109.5 ?
H8A C8 H8B . . 109.5 ?
C7 C8 H8C . . 109.5 ?
H8A C8 H8C . . 109.5 ?
H8B C8 H8C . . 109.5 ?
C7 C9 H9A . . 109.5 ?
C7 C9 H9B . . 109.5 ?
H9A C9 H9B . . 109.5 ?
C7 C9 H9C . . 109.5 ?
H9A C9 H9C . . 109.5 ?
H9B C9 H9C . . 109.5 ?
C6 C10 C11 . . 110.4(2) ?
C6 C10 C12 . . 112.7(2) ?
C11 C10 C12 . . 110.2(2) ?
C6 C10 H10A . . 107.8 ?
C11 C10 H10A . . 107.8 ?
C12 C10 H10A . . 107.8 ?
C10 C11 H11A . . 109.5 ?
C10 C11 H11B . . 109.5 ?
H11A C11 H11B . . 109.5 ?
C10 C11 H11C . . 109.5 ?
H11A C11 H11C . . 109.5 ?
H11B C11 H11C . . 109.5 ?
C10 C12 H12A . . 109.5 ?
C10 C12 H12B . . 109.5 ?
H12A C12 H12B . . 109.5 ?
C10 C12 H12C . . 109.5 ?
H12A C12 H12C . . 109.5 ?
H12B C12 H12C . . 109.5 ?
C18 C13 C14 . . 121.1(3) ?
C18 C13 N2 . . 117.4(2) ?
C14 C13 N2 . . 121.3(2) ?
C15 C14 C13 . . 117.9(3) ?
C15 C14 C19 . . 118.9(3) ?
C13 C14 C19 . . 123.2(2) ?
C16 C15 C14 . . 121.6(3) ?
C16 C15 H15A . . 119.2 ?
C14 C15 H15A . . 119.2 ?
C17 C16 C15 . . 119.8(3) ?
C17 C16 H16A . . 120.1 ?
C15 C16 H16A . . 120.1 ?
C16 C17 C18 . . 121.7(3) ?
C16 C17 H17A . . 119.2 ?
C18 C17 H17A . . 119.2 ?
C17 C18 C13 . . 117.9(3) ?
C17 C18 C22 . . 120.8(3) ?
C13 C18 C22 . . 121.3(3) ?
C14 C19 C21 . . 112.6(2) ?
C14 C19 C20 . . 110.8(2) ?
C21 C19 C20 . . 109.0(2) ?
C14 C19 H19A . . 108.1 ?
C21 C19 H19A . . 108.1 ?
C20 C19 H19A . . 108.1 ?
C19 C20 H20A . . 109.5 ?
C19 C20 H20B . . 109.5 ?
H20A C20 H20B . . 109.5 ?
C19 C20 H20C . . 109.5 ?
H20A C20 H20C . . 109.5 ?
H20B C20 H20C . . 109.5 ?
C19 C21 H21A . . 109.5 ?
C19 C21 H21B . . 109.5 ?
H21A C21 H21B . . 109.5 ?
C19 C21 H21C . . 109.5 ?
H21A C21 H21C . . 109.5 ?
H21B C21 H21C . . 109.5 ?
C18 C22 C24 . . 114.3(2) ?
C18 C22 C23 . . 111.6(2) ?
C24 C22 C23 . . 109.3(2) ?
C18 C22 H22A . . 107.1 ?
C24 C22 H22A . . 107.1 ?
C23 C22 H22A . . 107.1 ?
C22 C23 H23A . . 109.5 ?
C22 C23 H23B . . 109.5 ?
H23A C23 H23B . . 109.5 ?
C22 C23 H23C . . 109.5 ?
H23A C23 H23C . . 109.5 ?
H23B C23 H23C . . 109.5 ?
C22 C24 H24A . . 109.5 ?
C22 C24 H24B . . 109.5 ?
H24A C24 H24B . . 109.5 ?
C22 C24 H24C . . 109.5 ?
H24A C24 H24C . . 109.5 ?
H24B C24 H24C . . 109.5 ?
C26 C25 H25A . . 109.5 ?
C26 C25 H25B . . 109.5 ?
H25A C25 H25B . . 109.5 ?
C26 C25 H25C . . 109.5 ?
H25A C25 H25C . . 109.5 ?
H25B C25 H25C . . 109.5 ?
N1 C26 C27 . . 123.7(2) ?
N1 C26 C25 . . 119.9(2) ?
C27 C26 C25 . . 116.3(2) ?
C26 C27 C28 . . 129.0(2) ?
C26 C27 H27A . . 115.5 ?
C28 C27 H27A . . 115.5 ?
N2 C28 C27 . . 123.6(2) ?
N2 C28 C29 . . 120.4(2) ?
C27 C28 C29 . . 116.0(2) ?
C28 C29 H29A . . 109.5 ?
C28 C29 H29B . . 109.5 ?
H29A C29 H29B . . 109.5 ?
C28 C29 H29C . . 109.5 ?
H29A C29 H29C . . 109.5 ?
H29B C29 H29C . . 109.5 ?
O1 C30 H30A . . 109.5 ?
O1 C30 H30B . . 109.5 ?
H30A C30 H30B . . 109.5 ?
O1 C30 H30C . . 109.5 ?
H30A C30 H30C . . 109.5 ?
H30B C30 H30C . . 109.5 ?
O1 C31 C32 . . 107.5(2) ?
O1 C31 H31A . . 110.2 ?
C32 C31 H31A . . 110.2 ?
O1 C31 H31B . . 110.2 ?
C32 C31 H31B . . 110.2 ?
H31A C31 H31B . . 108.5 ?
O2 C32 C31 . . 108.2(3) ?
O2 C32 H32A . . 110.1 ?
C31 C32 H32A . . 110.1 ?
O2 C32 H32B . . 110.1 ?
C31 C32 H32B . . 110.1 ?
H32A C32 H32B . . 108.4 ?
O2 C33 H33A . . 109.5 ?
O2 C33 H33B . . 109.5 ?
H33A C33 H33B . . 109.5 ?
O2 C33 H33C . . 109.5 ?
H33A C33 H33C . . 109.5 ?
H33B C33 H33C . . 109.5 ?
O3 C34 H34A . . 109.5 ?
O3 C34 H34B . . 109.5 ?
H34A C34 H34B . . 109.5 ?
O3 C34 H34C . . 109.5 ?
H34A C34 H34C . . 109.5 ?
H34B C34 H34C . . 109.5 ?
O3 C35 C36 . . 107.4(2) ?
O3 C35 H35A . . 110.2 ?
C36 C35 H35A . . 110.2 ?
O3 C35 H35B . . 110.2 ?
C36 C35 H35B . . 110.2 ?
H35A C35 H35B . . 108.5 ?
O4 C36 C35 . . 107.4(2) ?
O4 C36 H36A . . 110.2 ?
C35 C36 H36A . . 110.2 ?
O4 C36 H36B . . 110.2 ?
C35 C36 H36B . . 110.2 ?
H36A C36 H36B . . 108.5 ?
O4 C37 H37A . . 109.5 ?
O4 C37 H37B . . 109.5 ?
H37A C37 H37B . . 109.5 ?
O4 C37 H37C . . 109.5 ?
H37A C37 H37C . . 109.5 ?
H37B C37 H37C . . 109.5 ?
O1 Li1 O3 . . 99.6(2) ?
O1 Li1 O2 . . 79.33(18) ?
O3 Li1 O2 . . 95.40(19) ?
O1 Li1 O4 . . 173.3(3) ?
O3 Li1 O4 . . 79.66(18) ?
O2 Li1 O4 . . 94.1(2) ?
O1 Li1 Cl2 . . 93.41(18) ?
O3 Li1 Cl2 . . 104.02(19) ?
O2 Li1 Cl2 . . 160.2(2) ?
O4 Li1 Cl2 . . 93.21(17) ?

loop_
_geom_bond_atom_site_label_1
_geom_bond_atom_site_label_2
_geom_bond_site_symmetry_2
_geom_bond_distance
_geom_bond_publ_flag
Fe1 N1 . 2.020(2) y
Fe1 N2 . 2.029(2) y
Fe1 Cl1 . 2.2982(8) y
Fe1 Cl2 . 2.3207(7) y
Cl2 Li1 . 2.463(4) ?
O1 C31 . 1.418(3) ?
O1 C30 . 1.424(4) ?
O1 Li1 . 2.058(5) y
O2 C32 . 1.422(4) ?
O2 C33 . 1.424(4) ?
O2 Li1 . 2.088(5) y
O3 C35 . 1.409(4) ?
O3 C34 . 1.419(3) ?
O3 Li1 . 2.081(5) y
O4 C36 . 1.415(3) ?
O4 C37 . 1.432(3) ?
O4 Li1 . 2.126(5) y
N1 C26 . 1.339(3) ?
N1 C1 . 1.441(3) ?
N2 C28 . 1.328(3) ?
N2 C13 . 1.443(3) ?
C1 C2 . 1.395(4) ?
C1 C6 . 1.403(4) ?
C2 C3 . 1.391(4) ?
C2 C7 . 1.515(4) ?
C3 C4 . 1.375(4) ?
C3 H3A . 0.95 ?
C4 C5 . 1.374(4) ?
C4 H4A . 0.95 ?
C5 C6 . 1.394(4) ?
C5 H5A . 0.95 ?
C6 C10 . 1.515(4) ?
C7 C9 . 1.526(4) ?
C7 C8 . 1.546(4) ?
C7 H7A . 1 ?
C8 H8A . 0.98 ?
C8 H8B . 0.98 ?
C8 H8C . 0.98 ?
C9 H9A . 0.98 ?
C9 H9B . 0.98 ?
C9 H9C . 0.98 ?
C10 C11 . 1.528(4) ?
C10 C12 . 1.539(4) ?
C10 H10A . 1 ?
C11 H11A . 0.98 ?
C11 H11B . 0.98 ?
C11 H11C . 0.98 ?
C12 H12A . 0.98 ?
C12 H12B . 0.98 ?
C12 H12C . 0.98 ?
C13 C18 . 1.407(4) ?
C13 C14 . 1.410(4) ?
C14 C15 . 1.395(4) ?
C14 C19 . 1.524(4) ?
C15 C16 . 1.377(4) ?
C15 H15A . 0.95 ?
C16 C17 . 1.373(4) ?
C16 H16A . 0.95 ?
C17 C18 . 1.396(4) ?
C17 H17A . 0.95 ?
C18 C22 . 1.516(4) ?
C19 C21 . 1.533(4) ?
C19 C20 . 1.534(4) ?
C19 H19A . 1 ?
C20 H20A . 0.98 ?
C20 H20B . 0.98 ?
C20 H20C . 0.98 ?
C21 H21A . 0.98 ?
C21 H21B . 0.98 ?
C21 H21C . 0.98 ?
C22 C24 . 1.521(4) ?
C22 C23 . 1.543(4) ?
C22 H22A . 1 ?
C23 H23A . 0.98 ?
C23 H23B . 0.98 ?
C23 H23C . 0.98 ?
C24 H24A . 0.98 ?
C24 H24B . 0.98 ?
C24 H24C . 0.98 ?
C25 C26 . 1.510(4) ?
C25 H25A . 0.98 ?
C25 H25B . 0.98 ?
C25 H25C . 0.98 ?
C26 C27 . 1.398(4) ?
C27 C28 . 1.404(4) ?
C27 H27A . 0.95 ?
C28 C29 . 1.513(4) ?
C29 H29A . 0.98 ?
C29 H29B . 0.98 ?
C29 H29C . 0.98 ?
C30 H30A . 0.98 ?
C30 H30B . 0.98 ?
C30 H30C . 0.98 ?
C31 C32 . 1.488(5) ?
C31 H31A . 0.99 ?
C31 H31B . 0.99 ?
C32 H32A . 0.99 ?
C32 H32B . 0.99 ?
C33 H33A . 0.98 ?
C33 H33B . 0.98 ?
C33 H33C . 0.98 ?
C34 H34A . 0.98 ?
C34 H34B . 0.98 ?
C34 H34C . 0.98 ?
C35 C36 . 1.499(4) ?
C35 H35A . 0.99 ?
C35 H35B . 0.99 ?
C36 H36A . 0.99 ?
C36 H36B . 0.99 ?
C37 H37A . 0.98 ?
C37 H37B . 0.98 ?
C37 H37C . 0.98 ?

loop_
_geom_torsion_atom_site_label_1
_geom_torsion_atom_site_label_2
_geom_torsion_atom_site_label_3
_geom_torsion_atom_site_label_4
_geom_torsion_site_symmetry_1
_geom_torsion_site_symmetry_2
_geom_torsion_site_symmetry_3
_geom_torsion_site_symmetry_4
_geom_torsion
_geom_torsion_publ_flag
N1 Fe1 Cl2 Li1 . . . . 125.89(13) ?
N2 Fe1 Cl2 Li1 . . . . -127.41(13) ?
Cl1 Fe1 Cl2 Li1 . . . . -4.06(12) ?
N2 Fe1 N1 C26 . . . . 21.2(2) ?
Cl1 Fe1 N1 C26 . . . . -95.1(2) ?
Cl2 Fe1 N1 C26 . . . . 142.44(18) ?
N2 Fe1 N1 C1 . . . . -159.79(19) ?
Cl1 Fe1 N1 C1 . . . . 83.93(19) ?
Cl2 Fe1 N1 C1 . . . . -38.6(2) ?
N1 Fe1 N2 C28 . . . . -21.1(2) ?
Cl1 Fe1 N2 C28 . . . . 100.3(2) ?
Cl2 Fe1 N2 C28 . . . . -140.67(18) ?
N1 Fe1 N2 C13 . . . . 157.42(18) ?
Cl1 Fe1 N2 C13 . . . . -81.13(18) ?
Cl2 Fe1 N2 C13 . . . . 37.9(2) ?
C26 N1 C1 C2 . . . . -92.5(3) ?
Fe1 N1 C1 C2 . . . . 88.5(2) ?
C26 N1 C1 C6 . . . . 89.4(3) ?
Fe1 N1 C1 C6 . . . . -89.7(2) ?
C6 C1 C2 C3 . . . . -3.9(4) ?
N1 C1 C2 C3 . . . . 178.0(2) ?
C6 C1 C2 C7 . . . . 177.8(2) ?
N1 C1 C2 C7 . . . . -0.3(4) ?
C1 C2 C3 C4 . . . . 1.4(4) ?
C7 C2 C3 C4 . . . . 179.8(2) ?
C2 C3 C4 C5 . . . . 1.0(4) ?
C3 C4 C5 C6 . . . . -1.1(4) ?
C4 C5 C6 C1 . . . . -1.3(4) ?
C4 C5 C6 C10 . . . . 178.6(2) ?
C2 C1 C6 C5 . . . . 3.8(4) ?
N1 C1 C6 C5 . . . . -178.1(2) ?
C2 C1 C6 C10 . . . . -176.0(2) ?
N1 C1 C6 C10 . . . . 2.0(4) ?
C3 C2 C7 C9 . . . . 48.4(3) ?
C1 C2 C7 C9 . . . . -133.3(3) ?
C3 C2 C7 C8 . . . . -76.3(3) ?
C1 C2 C7 C8 . . . . 102.0(3) ?
C5 C6 C10 C11 . . . . -65.9(3) ?
C1 C6 C10 C11 . . . . 114.0(3) ?
C5 C6 C10 C12 . . . . 57.9(3) ?
C1 C6 C10 C12 . . . . -122.3(3) ?
C28 N2 C13 C18 . . . . 98.2(3) ?
Fe1 N2 C13 C18 . . . . -80.4(2) ?
C28 N2 C13 C14 . . . . -85.7(3) ?
Fe1 N2 C13 C14 . . . . 95.7(2) ?
C18 C13 C14 C15 . . . . 0.8(4) ?
N2 C13 C14 C15 . . . . -175.2(2) ?
C18 C13 C14 C19 . . . . -177.3(2) ?
N2 C13 C14 C19 . . . . 6.8(4) ?
C13 C14 C15 C16 . . . . -0.8(4) ?
C19 C14 C15 C16 . . . . 177.3(2) ?
C14 C15 C16 C17 . . . . 0.1(4) ?
C15 C16 C17 C18 . . . . 0.8(4) ?
C16 C17 C18 C13 . . . . -0.9(4) ?
C16 C17 C18 C22 . . . . -179.4(2) ?
C14 C13 C18 C17 . . . . 0.1(4) ?
N2 C13 C18 C17 . . . . 176.1(2) ?
C14 C13 C18 C22 . . . . 178.6(2) ?
N2 C13 C18 C22 . . . . -5.3(3) ?
C15 C14 C19 C21 . . . . 65.2(3) ?
C13 C14 C19 C21 . . . . -116.8(3) ?
C15 C14 C19 C20 . . . . -57.1(3) ?
C13 C14 C19 C20 . . . . 120.9(3) ?
C17 C18 C22 C24 . . . . -31.1(4) ?
C13 C18 C22 C24 . . . . 150.4(3) ?
C17 C18 C22 C23 . . . . 93.5(3) ?
C13 C18 C22 C23 . . . . -85.0(3) ?
C1 N1 C26 C27 . . . . 170.7(2) ?
Fe1 N1 C26 C27 . . . . -10.3(4) ?
C1 N1 C26 C25 . . . . -8.0(4) ?
Fe1 N1 C26 C25 . . . . 171.04(19) ?
N1 C26 C27 C28 . . . . -10.4(5) ?
C25 C26 C27 C28 . . . . 168.3(3) ?
C13 N2 C28 C27 . . . . -168.6(3) ?
Fe1 N2 C28 C27 . . . . 9.9(4) ?
C13 N2 C28 C29 . . . . 11.5(4) ?
Fe1 N2 C28 C29 . . . . -170.0(2) ?
C26 C27 C28 N2 . . . . 10.6(5) ?
C26 C27 C28 C29 . . . . -169.5(3) ?
C30 O1 C31 C32 . . . . 168.3(2) ?
Li1 O1 C31 C32 . . . . -33.3(3) ?
C33 O2 C32 C31 . . . . 177.4(2) ?
Li1 O2 C32 C31 . . . . -46.5(3) ?
O1 C31 C32 O2 . . . . 52.7(3) ?
C34 O3 C35 C36 . . . . 178.8(2) ?
Li1 O3 C35 C36 . . . . 39.5(3) ?
C37 O4 C36 C35 . . . . -178.9(2) ?
Li1 O4 C36 C35 . . . . 47.7(3) ?
O3 C35 C36 O4 . . . . -59.3(3) ?
C31 O1 Li1 O3 . . . . -86.8(2) ?
C30 O1 Li1 O3 . . . . 67.4(3) ?
C31 O1 Li1 O2 . . . . 6.9(2) ?
C30 O1 Li1 O2 . . . . 161.2(2) ?
C31 O1 Li1 Cl2 . . . . 168.4(2) ?
C30 O1 Li1 Cl2 . . . . -37.4(3) ?
C35 O3 Li1 O1 . . . . 162.1(2) ?
C34 O3 Li1 O1 . . . . 28.3(3) ?
C35 O3 Li1 O2 . . . . 82.1(2) ?
C34 O3 Li1 O2 . . . . -51.8(3) ?
C35 O3 Li1 O4 . . . . -11.1(2) ?
C34 O3 Li1 O4 . . . . -145.0(2) ?
C35 O3 Li1 Cl2 . . . . -101.9(2) ?
C34 O3 Li1 Cl2 . . . . 124.3(2) ?
C32 O2 Li1 O1 . . . . 22.2(2) ?
C33 O2 Li1 O1 . . . . 153.6(2) ?
C32 O2 Li1 O3 . . . . 121.0(2) ?
C33 O2 Li1 O3 . . . . -107.5(3) ?
C32 O2 Li1 O4 . . . . -159.0(2) ?
C33 O2 Li1 O4 . . . . -27.6(3) ?
C32 O2 Li1 Cl2 . . . . -47.7(8) ?
C33 O2 Li1 Cl2 . . . . 83.8(8) ?
C36 O4 Li1 O3 . . . . -20.9(2) ?
C37 O4 Li1 O3 . . . . -149.1(2) ?
C36 O4 Li1 O2 . . . . -115.6(2) ?
C37 O4 Li1 O2 . . . . 116.2(2) ?
C36 O4 Li1 Cl2 . . . . 82.8(2) ?
C37 O4 Li1 Cl2 . . . . -45.4(3) ?
Fe1 Cl2 Li1 O1 . . . . -82.12(15) ?
Fe1 Cl2 Li1 O3 . . . . 177.06(16) ?
Fe1 Cl2 Li1 O2 . . . . -14.6(7) ?
Fe1 Cl2 Li1 O4 . . . . 96.92(14) ?
